data_7058305
loop_
_publ_author_name
'Hua, Guoxiong'
'Du, Junyi'
'Carpenter-Warren, Cameron L.'
'Cordes, David B.'
'Slawin, Alexandra M. Z.'
'Woollins, J. Derek'

_publ_section_title
;
 New insight into the chemistry of selenoureas: synthesis and single
 crystal structural study of diverse derivatives
;
_journal_issue 18
_journal_name_full 'New Journal of Chemistry'
_journal_page_first 7035
_journal_paper_doi 10.1039/C9NJ01059A
_journal_volume 43
_journal_year 2019
_chemical_formula_moiety 'C12 H14 Br N'
_chemical_formula_sum 'C12 H14 Br N'
_chemical_formula_weight 252.15
_space_group_crystal_system monoclinic
_space_group_IT_number 14
_space_group_name_Hall '-P 2ybc'
_space_group_name_H-M_alt 'P 1 21/c 1'
_symmetry_space_group_name_Hall '-P 2ybc'
_symmetry_space_group_name_H-M 'P 1 21/c 1'
_atom_sites_solution_hydrogens geom
_atom_sites_solution_primary direct
_atom_sites_solution_secondary difmap
_audit_creation_date 2019-01-31
_audit_creation_method 'by CrystalStructure 4.3'
_audit_update_record
;
2019-02-27 deposited with the CCDC.    2019-04-09 downloaded from the CCDC.
;
_cell_angle_alpha 90.0000
_cell_angle_beta 91.047(5)
_cell_angle_gamma 90.0000
_cell_formula_units_Z 4
_cell_length_a 7.9086(12)
_cell_length_b 17.787(3)
_cell_length_c 7.9416(11)
_cell_measurement_reflns_used 3141
_cell_measurement_temperature 173
_cell_measurement_theta_max 25.60
_cell_measurement_theta_min 2.30
_cell_volume 1117.0(3)
_computing_cell_refinement 'CrystalClear-SM Expert 2.1 b32'
_computing_data_collection 'CrystalClear-SM Expert 2.1 b32 (Rigaku, 2014)'
_computing_data_reduction 'CrystalClear-SM Expert 2.1 b32'
_computing_molecular_graphics 'CrystalStructure 4.3'
_computing_publication_material 'CrystalStructure 4.3 (Rigaku, 2018)'
_computing_structure_refinement 'SHELXL Version 2018/3 (Sheldrick, 2008)'
_computing_structure_solution 'DIRDIF99-PATTY (Gould, et al., 1999)'
_diffrn_ambient_temperature 173
_diffrn_detector_area_resol_mean 5.814
_diffrn_measured_fraction_theta_full 0.992
_diffrn_measured_fraction_theta_max 0.990
_diffrn_measurement_device_type 'Rigaku XtaLAB P200'
_diffrn_measurement_method \w
_diffrn_radiation_type 'Mo K\a'
_diffrn_radiation_wavelength 0.71075
_diffrn_reflns_av_R_equivalents 0.0347
_diffrn_reflns_av_unetI/netI 0.0209
_diffrn_reflns_Laue_measured_fraction_full 0.992
_diffrn_reflns_Laue_measured_fraction_max 0.990
_diffrn_reflns_limit_h_max 9
_diffrn_reflns_limit_h_min -9
_diffrn_reflns_limit_k_max 21
_diffrn_reflns_limit_k_min -21
_diffrn_reflns_limit_l_max 9
_diffrn_reflns_limit_l_min -9
_diffrn_reflns_number 13382
_diffrn_reflns_point_group_measured_fraction_full 0.992
_diffrn_reflns_point_group_measured_fraction_max 0.990
_diffrn_reflns_theta_full 25.242
_diffrn_reflns_theta_max 25.344
_diffrn_reflns_theta_min 2.576
_diffrn_standards_number 0
_exptl_absorpt_coefficient_mu 3.651
_exptl_absorpt_correction_T_max 0.720
_exptl_absorpt_correction_T_min 0.461
_exptl_absorpt_correction_type multi-scan
_exptl_absorpt_process_details 'REQAB (Rigaku, 1998)'
_exptl_crystal_colour colorless
_exptl_crystal_density_diffrn 1.499
_exptl_crystal_density_method 'not measured'
_exptl_crystal_description prism
_exptl_crystal_F_000 512.00
_exptl_crystal_size_max 0.210
_exptl_crystal_size_mid 0.210
_exptl_crystal_size_min 0.090
_refine_diff_density_max 0.33
_refine_diff_density_min -0.50
_refine_ls_extinction_method none
_refine_ls_goodness_of_fit_ref 1.144
_refine_ls_hydrogen_treatment mixed
_refine_ls_number_parameters 134
_refine_ls_number_reflns 2031
_refine_ls_number_restraints 1
_refine_ls_R_factor_all 0.0301
_refine_ls_R_factor_gt 0.0229
_refine_ls_shift/su_max 0.001
_refine_ls_structure_factor_coef Fsqd
_refine_ls_weighting_details 'w = 1/[\s^2^(Fo^2^)+(0.0524P)^2^+0.0212P] where P=(Fo^2^+2Fc^2^)/3'
_refine_ls_weighting_scheme calc
_refine_ls_wR_factor_gt 0.0647
_refine_ls_wR_factor_ref 0.0819
_reflns_Friedel_coverage 0.000
_reflns_number_gt 1733
_reflns_number_total 2031
_reflns_threshold_expression F^2^>2.0\s(F^2^)
_cod_data_source_file c9nj01059a2.cif
_cod_data_source_block 7
_cod_depositor_comments 'Adding full bibliography for 7058295--7058306.cif.'
_cod_database_code 7058305

loop_
_space_group_symop_id
_space_group_symop_operation_xyz
1 +X,+Y,+Z
2 -X,1/2+Y,1/2-Z
3 -X,-Y,-Z
4 +X,-1/2-Y,-1/2+Z

loop_
_atom_site_label
_atom_site_type_symbol
_atom_site_fract_x
_atom_site_fract_y
_atom_site_fract_z
_atom_site_U_iso_or_equiv
_atom_site_adp_type
_atom_site_occupancy
_atom_site_site_symmetry_order
_atom_site_calc_flag
_atom_site_refinement_flags_posn
_atom_site_refinement_flags_adp
Br7 Br 0.85232(3) 0.57740(2) 0.07518(3) 0.04014(14) Uani 1 1 d . .
N1 N 0.4639(3) 0.70197(11) 0.6621(3) 0.0331(5) Uani 1 1 d D .
C2 C 0.3217(3) 0.66340(12) 0.7412(3) 0.0271(5) Uani 1 1 d . .
C3 C 0.2443(3) 0.60882(12) 0.6176(3) 0.0266(5) Uani 1 1 d . .
H3 H 0.134735 0.590105 0.641193 0.032 Uiso 1 1 calc R U
C4 C 0.3170(3) 0.58452(11) 0.4774(3) 0.0243(5) Uani 1 1 d . .
C5 C 0.4850(3) 0.61269(11) 0.4348(3) 0.0220(4) Uani 1 1 d . .
C6 C 0.5754(3) 0.58585(11) 0.2990(3) 0.0242(5) Uani 1 1 d . .
H6 H 0.527307 0.548189 0.228107 0.029 Uiso 1 1 calc R U
C7 C 0.7345(3) 0.61342(13) 0.2661(3) 0.0280(5) Uani 1 1 d . .
C8 C 0.8084(3) 0.66722(13) 0.3676(3) 0.0334(5) Uani 1 1 d . .
H8 H 0.919517 0.684596 0.345955 0.040 Uiso 1 1 calc R U
C9 C 0.7196(3) 0.69572(13) 0.5014(3) 0.0337(5) Uani 1 1 d . .
H9 H 0.769789 0.733538 0.570478 0.040 Uiso 1 1 calc R U
C10 C 0.5571(3) 0.66988(12) 0.5370(3) 0.0254(5) Uani 1 1 d . .
C11 C 0.1909(3) 0.72313(14) 0.7875(3) 0.0382(6) Uani 1 1 d . .
H11A H 0.242811 0.759645 0.865012 0.046 Uiso 1 1 calc R U
H11B H 0.094859 0.698937 0.841859 0.046 Uiso 1 1 calc R U
H11C H 0.151339 0.749001 0.685179 0.046 Uiso 1 1 calc R U
C12 C 0.3810(3) 0.62221(14) 0.9007(3) 0.0405(6) Uani 1 1 d . .
H12A H 0.285980 0.594528 0.948180 0.049 Uiso 1 1 calc R U
H12B H 0.423762 0.658799 0.983333 0.049 Uiso 1 1 calc R U
H12C H 0.471443 0.586913 0.872709 0.049 Uiso 1 1 calc R U
C13 C 0.2315(3) 0.52837(13) 0.3630(3) 0.0308(5) Uani 1 1 d . .
H13A H 0.215268 0.550452 0.250846 0.037 Uiso 1 1 calc R U
H13B H 0.121374 0.514766 0.408758 0.037 Uiso 1 1 calc R U
H13C H 0.302072 0.483281 0.354911 0.037 Uiso 1 1 calc R U
H1 H 0.519(3) 0.7321(13) 0.739(3) 0.040(7) Uiso 1 1 d D .

loop_
_atom_site_aniso_label
_atom_site_aniso_U_11
_atom_site_aniso_U_22
_atom_site_aniso_U_33
_atom_site_aniso_U_23
_atom_site_aniso_U_13
_atom_site_aniso_U_12
Br7 0.03288(18) 0.0507(2) 0.0372(2) -0.00417(11) 0.01134(12) 0.00313(10)
N1 0.0382(11) 0.0280(10) 0.0332(11) -0.0096(9) 0.0049(9) -0.0079(8)
C2 0.0317(11) 0.0253(11) 0.0244(12) 0.0006(9) 0.0059(9) 0.0009(9)
C3 0.0250(11) 0.0259(11) 0.0289(12) 0.0035(9) 0.0016(9) -0.0019(9)
C4 0.0239(11) 0.0215(11) 0.0273(13) 0.0041(8) -0.0023(9) -0.0003(8)
C5 0.0240(10) 0.0189(10) 0.0230(11) 0.0043(8) -0.0019(9) 0.0005(8)
C6 0.0256(11) 0.0220(11) 0.0248(12) 0.0015(8) 0.0002(9) 0.0014(8)
C7 0.0276(11) 0.0291(12) 0.0274(12) 0.0033(9) 0.0044(9) 0.0027(9)
C8 0.0262(11) 0.0330(13) 0.0410(14) 0.0019(10) 0.0045(10) -0.0052(9)
C9 0.0330(12) 0.0290(13) 0.0390(14) -0.0053(10) -0.0016(10) -0.0085(10)
C10 0.0295(11) 0.0206(11) 0.0262(12) 0.0000(9) 0.0011(9) 0.0009(9)
C11 0.0406(14) 0.0354(13) 0.0386(14) -0.0029(11) 0.0041(11) 0.0062(11)
C12 0.0540(16) 0.0347(14) 0.0326(14) 0.0010(11) -0.0084(12) -0.0014(12)
C13 0.0287(11) 0.0338(13) 0.0298(13) -0.0055(10) -0.0019(9) -0.0053(9)

loop_
_atom_type_symbol
_atom_type_description
_atom_type_scat_dispersion_real
_atom_type_scat_dispersion_imag
_atom_type_scat_source
C C 0.0033 0.0016
;
International Tables for Crystallography
(Vol. C, Tables 4.2.6.8 and 6.1.1.4)
;
H H 0.0000 0.0000
;
International Tables for Crystallography
(Vol. C, Table 6.1.1.4)
;
Br Br -0.2901 2.4595
;
International Tables for Crystallography
(Vol. C, Tables 4.2.6.8 and 6.1.1.4)
;
N N 0.0061 0.0033
;
International Tables for Crystallography
(Vol. C, Tables 4.2.6.8 and 6.1.1.4)
;

loop_
_geom_angle_atom_site_label_1
_geom_angle_atom_site_label_2
_geom_angle_atom_site_label_3
_geom_angle
C10 N1 C2 122.77(18)
C10 N1 H1 117.8(17)
C2 N1 H1 110.6(18)
N1 C2 C3 109.18(18)
N1 C2 C12 110.61(19)
C3 C2 C12 110.28(19)
N1 C2 C11 107.72(19)
C3 C2 C11 109.63(19)
C12 C2 C11 109.38(19)
C4 C3 C2 125.29(19)
C4 C3 H3 117.4
C2 C3 H3 117.4
C3 C4 C5 119.2(2)
C3 C4 C13 121.6(2)
C5 C4 C13 119.19(19)
C6 C5 C10 118.99(19)
C6 C5 C4 122.92(19)
C10 C5 C4 118.09(19)
C7 C6 C5 120.6(2)
C7 C6 H6 119.7
C5 C6 H6 119.7
C8 C7 C6 121.1(2)
C8 C7 Br7 119.45(17)
C6 C7 Br7 119.46(17)
C7 C8 C9 119.3(2)
C7 C8 H8 120.3
C9 C8 H8 120.3
C8 C9 C10 121.1(2)
C8 C9 H9 119.4
C10 C9 H9 119.4
N1 C10 C9 121.2(2)
N1 C10 C5 119.88(19)
C9 C10 C5 118.8(2)
C2 C11 H11A 109.5
C2 C11 H11B 109.5
H11A C11 H11B 109.5
C2 C11 H11C 109.5
H11A C11 H11C 109.5
H11B C11 H11C 109.5
C2 C12 H12A 109.5
C2 C12 H12B 109.5
H12A C12 H12B 109.5
C2 C12 H12C 109.5
H12A C12 H12C 109.5
H12B C12 H12C 109.5
C4 C13 H13A 109.5
C4 C13 H13B 109.5
H13A C13 H13B 109.5
C4 C13 H13C 109.5
H13A C13 H13C 109.5
H13B C13 H13C 109.5

loop_
_geom_bond_atom_site_label_1
_geom_bond_atom_site_label_2
_geom_bond_distance
Br7 C7 1.905(2)
N1 C10 1.372(3)
N1 C2 1.468(3)
N1 H1 0.917(17)
C2 C3 1.503(3)
C2 C12 1.530(3)
C2 C11 1.532(3)
C3 C4 1.334(3)
C3 H3 0.9500
C4 C5 1.466(3)
C4 C13 1.502(3)
C5 C6 1.390(3)
C5 C10 1.415(3)
C6 C7 1.379(3)
C6 H6 0.9500
C7 C8 1.375(3)
C8 C9 1.381(3)
C8 H8 0.9500
C9 C10 1.399(3)
C9 H9 0.9500
C11 H11A 0.9800
C11 H11B 0.9800
C11 H11C 0.9800
C12 H12A 0.9800
C12 H12B 0.9800
C12 H12C 0.9800
C13 H13A 0.9800
C13 H13B 0.9800
C13 H13C 0.9800

loop_
_geom_torsion_atom_site_label_1
_geom_torsion_atom_site_label_2
_geom_torsion_atom_site_label_3
_geom_torsion_atom_site_label_4
_geom_torsion
C10 N1 C2 C3 -28.0(3)
C10 N1 C2 C12 93.6(2)
C10 N1 C2 C11 -146.9(2)
N1 C2 C3 C4 16.2(3)
C12 C2 C3 C4 -105.5(3)
C11 C2 C3 C4 134.0(2)
C2 C3 C4 C5 -0.8(3)
C2 C3 C4 C13 178.6(2)
C3 C4 C5 C6 174.6(2)
C13 C4 C5 C6 -4.8(3)
C3 C4 C5 C10 -5.5(3)
C13 C4 C5 C10 175.08(19)
C10 C5 C6 C7 1.3(3)
C4 C5 C6 C7 -178.87(19)
C5 C6 C7 C8 0.9(3)
C5 C6 C7 Br7 -178.25(16)
C6 C7 C8 C9 -2.1(4)
Br7 C7 C8 C9 177.05(18)
C7 C8 C9 C10 1.1(4)
C2 N1 C10 C9 -159.5(2)
C2 N1 C10 C5 24.4(3)
C8 C9 C10 N1 -175.2(2)
C8 C9 C10 C5 1.0(3)
C6 C5 C10 N1 174.0(2)
C4 C5 C10 N1 -5.8(3)
C6 C5 C10 C9 -2.2(3)
C4 C5 C10 C9 178.0(2)
